data_2204401
loop_
_publ_author_name
'Yamane, Hisanori'
'Sasaki, Shinya'
'Kajiwara, Takashi'
'Takahiro Yamada'
'Shimada, Masahiko'

_publ_section_title
;
 Ba~19~In~9~N~9~, a subnitride containing isolated [In~5~]^5{-^} and
 [In~8~]^12{-^} Zintl anions
;
_journal_issue 10
_journal_name_full 'Acta Crystallographica Section E'
_journal_page_first i120
_journal_page_last i123
_journal_paper_doi 10.1107/S160053680402224X
_journal_volume 60
_journal_year 2004
_chemical_formula_iupac 'Ba19 In9 N9'
_chemical_formula_moiety 'Ba19 In9 N9'
_chemical_formula_structural 'Ba38 N18 (In5)2 (In8)'
_chemical_formula_sum 'Ba19 In9 N9'
_chemical_formula_weight 3768.93
_chemical_name_common 'Barium indium nitride'
_chemical_name_systematic ?
_space_group_IT_number 12
_symmetry_cell_setting monoclinic
_symmetry_space_group_name_Hall '-C 2y'
_symmetry_space_group_name_H-M 'C 1 2/m 1'
_atom_sites_solution_primary direct
_atom_sites_solution_secondary difmap
_audit_creation_method SHELXL-97
_cell_angle_alpha 90.000
_cell_angle_beta 97.237(2)
_cell_angle_gamma 90.000
_cell_formula_units_Z 4
_cell_length_a 57.334(6)
_cell_length_b 7.9101(8)
_cell_length_c 10.1991(10)
_cell_measurement_reflns_used 880
_cell_measurement_temperature 293(2)
_cell_measurement_theta_max 29.120
_cell_measurement_theta_min 3.137
_cell_volume 4588.6(8)
_computing_cell_refinement 'SAINT (Bruker, 1999)'
_computing_data_collection 'SMART (Bruker, 1999)'
_computing_data_reduction SAINT
_computing_molecular_graphics 'ATOMS (Dowty, 1999)'
_computing_publication_material SHELXL97
_computing_structure_refinement 'SHELXL97 (Sheldrick, 1997)'
_computing_structure_solution 'SIR97 (Altomare et al., 1999)'
_diffrn_ambient_temperature 293(2)
_diffrn_measured_fraction_theta_full 0.985
_diffrn_measured_fraction_theta_max 0.985
_diffrn_measurement_device_type 'bruker SMART CCD area-detector'
_diffrn_measurement_method '\w scans'
_diffrn_radiation_monochromator graphite
_diffrn_radiation_source 'fine-focus sealed tube'
_diffrn_radiation_type MoK\a
_diffrn_radiation_wavelength 0.71069
_diffrn_reflns_av_R_equivalents 0.0873
_diffrn_reflns_av_sigmaI/netI 0.0768
_diffrn_reflns_limit_h_max 79
_diffrn_reflns_limit_h_min -57
_diffrn_reflns_limit_k_max 11
_diffrn_reflns_limit_k_min -10
_diffrn_reflns_limit_l_max 13
_diffrn_reflns_limit_l_min -14
_diffrn_reflns_number 19778
_diffrn_reflns_theta_full 30.02
_diffrn_reflns_theta_max 30.02
_diffrn_reflns_theta_min 1.43
_diffrn_standards_decay_% 0
_diffrn_standards_number 0
_exptl_absorpt_coefficient_mu 20.415
_exptl_absorpt_correction_T_max 0.46507
_exptl_absorpt_correction_T_min 0.18626
_exptl_absorpt_correction_type analytical
_exptl_absorpt_process_details
;
face indexed (XPREP; Bruker, 1997)
;
_exptl_crystal_colour black
_exptl_crystal_density_diffrn 5.456
_exptl_crystal_density_method 'not measured'
_exptl_crystal_description plate
_exptl_crystal_F_000 6272
_exptl_crystal_size_max 0.09
_exptl_crystal_size_mid 0.08
_exptl_crystal_size_min 0.04
_refine_diff_density_max 10.264
_refine_diff_density_min -3.822
_refine_ls_extinction_method none
_refine_ls_goodness_of_fit_ref 0.952
_refine_ls_matrix_type full
_refine_ls_number_parameters 198
_refine_ls_number_reflns 7053
_refine_ls_number_restraints 0
_refine_ls_restrained_S_all 0.952
_refine_ls_R_factor_all 0.0603
_refine_ls_R_factor_gt 0.0419
_refine_ls_shift/su_max 0.001
_refine_ls_shift/su_mean 0.000
_refine_ls_structure_factor_coef Fsqd
_refine_ls_weighting_details 'w=1/[\s^2^(Fo^2^)+(0.0447P)^2^] where P=(Fo^2^+2Fc^2^)/3'
_refine_ls_weighting_scheme calc
_refine_ls_wR_factor_gt 0.1015
_refine_ls_wR_factor_ref 0.1061
_reflns_number_gt 5072
_reflns_number_total 7053
_reflns_threshold_expression I>2\s(I)
_cod_data_source_file wm6029.cif
_cod_data_source_block I
_cod_database_code 2204401

loop_
_symmetry_equiv_pos_as_xyz
'x, y, z'
'-x, y, -z'
'x+1/2, y+1/2, z'
'-x+1/2, y+1/2, -z'
'-x, -y, -z'
'x, -y, z'
'-x+1/2, -y+1/2, -z'
'x+1/2, -y+1/2, z'

loop_
_atom_site_label
_atom_site_fract_x
_atom_site_fract_y
_atom_site_fract_z
_atom_site_U_iso_or_equiv
_atom_site_adp_type
_atom_site_calc_flag
_atom_site_refinement_flags
_atom_site_occupancy
_atom_site_type_symbol
N1 0.22639(18) 0.7557(11) 0.8076(9) 0.031(2) Uani d . 1 N
N2 0.02974(18) 1.0000 1.1070(11) 0.019(2) Uani d S 1 N
N3 0.07203(19) 1.0000 0.3993(10) 0.017(2) Uani d S 1 N
N4 0.09761(19) 1.0000 0.7465(10) 0.018(2) Uani d S 1 N
N5 0.2104(2) 1.0000 1.1225(12) 0.027(3) Uani d S 1 N
N6 0.2537(2) 0.5000 0.5102(12) 0.028(3) Uani d S 1 N
N7 0.15528(19) 1.0000 0.9403(11) 0.021(2) Uani d S 1 N
N8 0.09420(18) 1.0000 1.0897(10) 0.017(2) Uani d S 1 N
Ba1 0.063603(10) 0.22985(7) 0.19207(6) 0.01940(12) Uani d . 1 Ba
Ba2 0.081006(10) 0.24282(7) 0.58247(5) 0.01767(12) Uani d . 1 Ba
Ba3 0.230497(11) 0.24686(7) 0.32465(6) 0.02327(13) Uani d . 1 Ba
Ba4 0.311643(11) 0.26118(8) 0.05405(6) 0.02532(14) Uani d . 1 Ba
Ba5 0.383561(10) 0.27429(7) 0.04020(6) 0.02082(13) Uani d . 1 Ba
Ba6 0.023824(14) 0.0000 0.37401(9) 0.02386(19) Uani d S 1 Ba
Ba7 0.057961(14) 0.0000 0.87532(8) 0.01984(17) Uani d S 1 Ba
Ba8 0.114270(13) 0.0000 0.32886(8) 0.01869(17) Uani d S 1 Ba
Ba9 0.140743(14) 0.0000 0.69074(8) 0.01996(17) Uani d S 1 Ba
Ba10 0.170894(14) 0.0000 0.20401(8) 0.02143(17) Uani d S 1 Ba
Ba11 0.211182(14) 0.0000 0.63349(8) 0.02095(17) Uani d S 1 Ba
Ba12 0.247621(18) 0.0000 0.00768(11) 0.0459(3) Uani d S 1 Ba
Ba13 0.286464(14) 0.0000 0.35546(8) 0.02061(17) Uani d S 1 Ba
Ba14 0.0000 0.23430(10) 0.0000 0.02306(18) Uani d S 1 Ba
In1 0.163144(13) 0.30001(9) 0.46198(7) 0.02247(16) Uani d . 1 In
In2 0.022941(14) 0.31236(11) 0.67209(8) 0.03381(19) Uani d . 1 In
In3 0.139434(19) 0.5000 0.65137(11) 0.0280(2) Uani d S 1 In
In4 0.05582(2) 0.5000 0.87495(10) 0.0275(2) Uani d S 1 In
In5 0.023349(19) 0.5000 0.40531(11) 0.0288(2) Uani d S 1 In
In6 0.118691(18) 0.5000 0.34247(11) 0.0283(2) Uani d S 1 In
In7 0.16609(2) 0.5000 0.21988(11) 0.0331(3) Uani d S 1 In

loop_
_atom_site_aniso_label
_atom_site_aniso_U_11
_atom_site_aniso_U_22
_atom_site_aniso_U_33
_atom_site_aniso_U_12
_atom_site_aniso_U_13
_atom_site_aniso_U_23
N1 0.038(5) 0.021(5) 0.034(5) -0.004(4) 0.004(4) 0.003(4)
N2 0.011(5) 0.020(6) 0.023(6) 0.000 -0.008(4) 0.000
N3 0.024(6) 0.012(5) 0.017(5) 0.000 0.004(4) 0.000
N4 0.022(6) 0.016(5) 0.017(5) 0.000 0.003(4) 0.000
N5 0.027(7) 0.021(6) 0.033(7) 0.000 0.006(5) 0.000
N6 0.036(7) 0.013(6) 0.034(7) 0.000 0.001(6) 0.000
N7 0.017(6) 0.016(6) 0.029(6) 0.000 -0.006(5) 0.000
N8 0.018(5) 0.016(5) 0.016(5) 0.000 0.005(4) 0.000
Ba1 0.0233(3) 0.0136(3) 0.0210(3) 0.0003(2) 0.0016(2) 0.0001(2)
Ba2 0.0207(3) 0.0143(3) 0.0180(3) 0.00060(19) 0.0023(2) -0.0002(2)
Ba3 0.0248(3) 0.0172(3) 0.0268(3) 0.0011(2) -0.0004(2) 0.0017(2)
Ba4 0.0268(3) 0.0186(3) 0.0318(3) -0.0052(2) 0.0084(2) -0.0038(2)
Ba5 0.0224(3) 0.0155(3) 0.0250(3) 0.0000(2) 0.0049(2) 0.0031(2)
Ba6 0.0190(4) 0.0234(4) 0.0300(5) 0.000 0.0066(3) 0.000
Ba7 0.0198(4) 0.0212(4) 0.0185(4) 0.000 0.0020(3) 0.000
Ba8 0.0152(4) 0.0231(4) 0.0177(4) 0.000 0.0015(3) 0.000
Ba9 0.0188(4) 0.0248(4) 0.0166(4) 0.000 0.0033(3) 0.000
Ba10 0.0197(4) 0.0242(4) 0.0210(4) 0.000 0.0051(3) 0.000
Ba11 0.0195(4) 0.0152(4) 0.0282(4) 0.000 0.0030(3) 0.000
Ba12 0.0319(6) 0.0562(8) 0.0549(7) 0.000 0.0260(5) 0.000
Ba13 0.0210(4) 0.0150(4) 0.0256(4) 0.000 0.0017(3) 0.000
Ba14 0.0195(4) 0.0179(4) 0.0319(4) 0.000 0.0037(3) 0.000
In1 0.0260(4) 0.0126(3) 0.0280(4) 0.0018(3) 0.0001(3) 0.0001(3)
In2 0.0330(4) 0.0258(4) 0.0422(5) 0.0011(3) 0.0029(3) 0.0035(4)
In3 0.0320(6) 0.0239(5) 0.0298(6) 0.000 0.0112(4) 0.000
In4 0.0346(6) 0.0218(5) 0.0254(5) 0.000 0.0014(4) 0.000
In5 0.0258(6) 0.0250(6) 0.0374(6) 0.000 0.0113(4) 0.000
In6 0.0192(5) 0.0252(5) 0.0386(6) 0.000 -0.0036(4) 0.000
In7 0.0501(7) 0.0234(6) 0.0294(6) 0.000 0.0185(5) 0.000

loop_
_atom_type_symbol
_atom_type_description
_atom_type_scat_dispersion_real
_atom_type_scat_dispersion_imag
_atom_type_scat_source
In In -0.7276 1.3100 'International Tables Vol C Tables 4.2.6.8 and 6.1.1.4'
Ba Ba -0.3244 2.2819 'International Tables Vol C Tables 4.2.6.8 and 6.1.1.4'
N N 0.0061 0.0033 'International Tables Vol C Tables 4.2.6.8 and 6.1.1.4'

loop_
_geom_angle_atom_site_label_1
_geom_angle_atom_site_label_2
_geom_angle_atom_site_label_3
_geom_angle_site_symmetry_1
_geom_angle_site_symmetry_3
_geom_angle
Ba13 N1 Ba11 7_556 1_565 95.3(3)
Ba13 N1 Ba4 7_556 4_556 99.1(3)
Ba11 N1 Ba4 1_565 4_556 96.6(3)
Ba13 N1 Ba12 7_556 1_566 169.8(4)
Ba11 N1 Ba12 1_565 1_566 93.3(2)
Ba4 N1 Ba12 4_556 1_566 85.4(3)
Ba13 N1 Ba3 7_556 4_556 83.0(3)
Ba11 N1 Ba3 1_565 4_556 86.3(3)
Ba4 N1 Ba3 4_556 4_556 176.1(4)
Ba12 N1 Ba3 1_566 4_556 92.0(3)
Ba13 N1 Ba12 7_556 7_556 87.5(2)
Ba11 N1 Ba12 1_565 7_556 169.5(4)
Ba4 N1 Ba12 4_556 7_556 92.9(3)
Ba12 N1 Ba12 1_566 7_556 83.1(2)
Ba3 N1 Ba12 4_556 7_556 83.9(3)
Ba14 N2 Ba14 5_566 1_566 88.4(3)
Ba14 N2 Ba1 5_566 1_566 172.7(5)
Ba14 N2 Ba1 1_566 1_566 93.44(4)
Ba14 N2 Ba1 5_566 6_566 93.44(4)
Ba14 N2 Ba1 1_566 6_566 172.7(5)
Ba1 N2 Ba1 1_566 6_566 83.9(3)
Ba14 N2 Ba6 5_566 1_566 104.5(3)
Ba14 N2 Ba6 1_566 1_566 104.5(3)
Ba1 N2 Ba6 1_566 1_566 81.9(3)
Ba1 N2 Ba6 6_566 1_566 81.9(3)
Ba14 N2 Ba7 5_566 1_565 93.3(3)
Ba14 N2 Ba7 1_566 1_565 93.3(3)
Ba1 N2 Ba7 1_566 1_565 79.6(3)
Ba1 N2 Ba7 6_566 1_565 79.6(3)
Ba6 N2 Ba7 1_566 1_565 154.9(4)
Ba8 N3 Ba2 1_565 1_565 95.1(3)
Ba8 N3 Ba2 1_565 6_565 95.1(3)
Ba2 N3 Ba2 1_565 6_565 91.4(3)
Ba8 N3 Ba6 1_565 1_565 158.8(4)
Ba2 N3 Ba6 1_565 1_565 99.7(3)
Ba2 N3 Ba6 6_565 1_565 99.7(3)
Ba8 N3 Ba1 1_565 6_565 82.5(3)
Ba2 N3 Ba1 1_565 6_565 174.7(3)
Ba2 N3 Ba1 6_565 6_565 93.49(3)
Ba6 N3 Ba1 1_565 6_565 81.5(3)
Ba8 N3 Ba1 1_565 1_565 82.5(3)
Ba2 N3 Ba1 1_565 1_565 93.49(3)
Ba2 N3 Ba1 6_565 1_565 174.7(3)
Ba6 N3 Ba1 1_565 1_565 81.5(3)
Ba1 N3 Ba1 6_565 1_565 81.6(3)
Ba9 N4 Ba2 1_565 6_565 97.9(3)
Ba9 N4 Ba2 1_565 1_565 97.9(3)
Ba2 N4 Ba2 6_565 1_565 93.2(3)
Ba9 N4 Ba7 1_565 1_565 164.4(4)
Ba2 N4 Ba7 6_565 1_565 92.8(3)
Ba2 N4 Ba7 1_565 1_565 92.8(3)
Ba9 N4 Ba5 1_565 7_566 83.7(3)
Ba2 N4 Ba5 6_565 7_566 170.8(3)
Ba2 N4 Ba5 1_565 7_566 95.58(4)
Ba7 N4 Ba5 1_565 7_566 84.0(3)
Ba9 N4 Ba5 1_565 4_556 83.7(3)
Ba2 N4 Ba5 6_565 4_556 95.58(4)
Ba2 N4 Ba5 1_565 4_556 170.8(3)
Ba7 N4 Ba5 1_565 4_556 84.0(3)
Ba5 N4 Ba5 7_566 4_556 75.6(2)
Ba10 N5 Ba12 1_566 1_566 172.2(5)
Ba10 N5 Ba4 1_566 4_556 82.0(3)
Ba12 N5 Ba4 1_566 4_556 92.3(3)
Ba10 N5 Ba4 1_566 7_566 82.0(3)
Ba12 N5 Ba4 1_566 7_566 92.3(3)
Ba4 N5 Ba4 4_556 7_566 84.9(3)
Ba10 N5 Ba3 1_566 1_566 93.3(3)
Ba12 N5 Ba3 1_566 1_566 92.5(3)
Ba4 N5 Ba3 4_556 1_566 175.0(5)
Ba4 N5 Ba3 7_566 1_566 96.16(3)
Ba10 N5 Ba3 1_566 6_566 93.3(3)
Ba12 N5 Ba3 1_566 6_566 92.5(3)
Ba4 N5 Ba3 4_556 6_566 96.16(3)
Ba4 N5 Ba3 7_566 6_566 175.0(5)
Ba3 N5 Ba3 1_566 6_566 82.4(3)
Ba11 N6 Ba3 7_556 4_556 97.4(3)
Ba11 N6 Ba3 7_556 7_556 97.4(3)
Ba3 N6 Ba3 4_556 7_556 94.4(4)
Ba11 N6 Ba13 7_556 7_556 175.3(5)
Ba3 N6 Ba13 4_556 7_556 85.8(3)
Ba3 N6 Ba13 7_556 7_556 85.8(3)
Ba11 N6 Ba3 7_556 . 87.6(3)
Ba3 N6 Ba3 4_556 . 172.9(4)
Ba3 N6 Ba3 7_556 . 89.89(4)
Ba13 N6 Ba3 7_556 . 88.9(3)
Ba11 N6 Ba3 7_556 6_565 87.6(3)
Ba3 N6 Ba3 4_556 6_565 89.89(4)
Ba3 N6 Ba3 7_556 6_565 172.9(4)
Ba13 N6 Ba3 7_556 6_565 88.9(3)
Ba3 N6 Ba3 . 6_565 85.3(3)
Ba9 N7 Ba4 1_565 7_566 99.3(3)
Ba9 N7 Ba4 1_565 4_556 99.3(3)
Ba4 N7 Ba4 7_566 4_556 90.0(3)
Ba9 N7 Ba10 1_565 1_566 179.7(5)
Ba4 N7 Ba10 7_566 1_566 80.5(2)
Ba4 N7 Ba10 4_556 1_566 80.5(2)
Ba9 N7 Ba5 1_565 4_556 84.9(3)
Ba4 N7 Ba5 7_566 4_556 171.6(4)
Ba4 N7 Ba5 4_556 4_556 96.49(5)
Ba10 N7 Ba5 1_566 4_556 95.3(3)
Ba9 N7 Ba5 1_565 7_566 84.9(3)
Ba4 N7 Ba5 7_566 7_566 96.49(5)
Ba4 N7 Ba5 4_556 7_566 171.6(4)
Ba10 N7 Ba5 1_566 7_566 95.3(3)
Ba5 N7 Ba5 4_556 7_566 76.6(3)
Ba8 N8 Ba5 1_566 7_566 106.8(3)
Ba8 N8 Ba5 1_566 4_556 106.8(3)
Ba5 N8 Ba5 7_566 4_556 84.9(3)
Ba8 N8 Ba1 1_566 6_566 82.7(3)
Ba5 N8 Ba1 7_566 6_566 169.6(4)
Ba5 N8 Ba1 4_556 6_566 96.43(5)
Ba8 N8 Ba1 1_566 1_566 82.7(3)
Ba5 N8 Ba1 7_566 1_566 96.43(5)
Ba5 N8 Ba1 4_556 1_566 169.6(4)
Ba1 N8 Ba1 6_566 1_566 80.4(3)
Ba8 N8 Ba7 1_566 1_565 159.5(4)
Ba5 N8 Ba7 7_566 1_565 88.1(3)
Ba5 N8 Ba7 4_556 1_565 88.1(3)
Ba1 N8 Ba7 6_566 1_565 81.7(2)
Ba1 N8 Ba7 1_566 1_565 81.7(2)
In7 In1 In3 . . 109.80(3)
In7 In1 In6 . . 62.04(3)
In3 In1 In6 . . 64.09(3)
In7 In1 In1 . 6_565 57.634(18)
In3 In1 In1 . 6_565 57.655(18)
In6 In1 In1 . 6_565 59.475(16)
In2 In2 In4 6_565 . 60.445(19)
In2 In2 In5 6_565 5_566 60.947(19)
In4 In2 In5 . 5_566 112.73(3)
In2 In2 In5 6_565 . 61.415(19)
In4 In2 In5 . . 107.09(3)
In5 In2 In5 5_566 . 69.11(4)
In1 In3 In1 . 6_565 64.69(4)
In1 In3 In6 . . 60.33(3)
In1 In3 In6 6_565 . 60.33(3)
In2 In4 In2 . 6_565 59.11(4)
In2 In5 In2 2_556 5_566 58.11(4)
In2 In5 In2 2_556 6_565 110.89(4)
In2 In5 In2 5_566 6_565 83.80(3)
In2 In5 In2 2_556 . 83.80(3)
In2 In5 In2 5_566 . 110.89(4)
In2 In5 In2 6_565 . 57.17(4)
In1 In6 In1 6_565 . 61.05(3)
In1 In6 In7 6_565 . 56.48(3)
In1 In6 In7 . . 56.48(3)
In1 In6 In3 6_565 . 55.58(3)
In1 In6 In3 . . 55.58(3)
In7 In6 In3 . . 99.11(4)
In1 In7 In1 6_565 . 64.73(4)
In1 In7 In6 6_565 . 61.48(3)
In1 In7 In6 . . 61.48(3)

loop_
_geom_bond_atom_site_label_1
_geom_bond_atom_site_label_2
_geom_bond_site_symmetry_2
_geom_bond_distance
_geom_bond_publ_flag
N1 Ba13 7_556 2.663(9) yes
N1 Ba11 1_565 2.694(9) yes
N1 Ba4 4_556 2.743(10) yes
N1 Ba12 1_566 2.959(9) yes
N1 Ba3 4_556 2.962(10) yes
N1 Ba12 7_556 3.026(9) yes
N2 Ba14 5_566 2.658(7) yes
N2 Ba14 1_566 2.658(7) yes
N2 Ba1 1_566 2.721(7) yes
N2 Ba1 6_566 2.721(7) yes
N2 Ba6 1_566 2.786(11) yes
N2 Ba7 1_565 3.027(12) yes
N3 Ba8 1_565 2.612(11) yes
N3 Ba2 1_565 2.684(7) yes
N3 Ba2 6_565 2.684(7) yes
N3 Ba6 1_565 2.743(11) yes
N3 Ba1 6_565 2.784(8) yes
N3 Ba1 1_565 2.784(8) yes
N4 Ba9 1_565 2.606(11) yes
N4 Ba2 6_565 2.644(7) yes
N4 Ba2 1_565 2.644(7) yes
N4 Ba7 1_565 2.765(11) yes
N4 Ba5 7_566 2.914(8) yes
N4 Ba5 4_556 2.914(8) yes
N5 Ba10 1_566 2.508(12) yes
N5 Ba12 1_566 2.562(12) yes
N5 Ba4 4_556 2.799(9) yes
N5 Ba4 7_566 2.799(9) yes
N5 Ba3 1_566 2.965(9) yes
N5 Ba3 6_566 2.965(9) yes
N6 Ba11 7_556 2.635(13) yes
N6 Ba3 4_556 2.662(8) yes
N6 Ba3 7_556 2.662(8) yes
N6 Ba13 7_556 2.825(13) yes
N6 Ba3 . 2.954(9) yes
N6 Ba3 6_565 2.954(9) yes
N7 Ba9 1_565 2.576(11) yes
N7 Ba4 7_566 2.672(8) yes
N7 Ba4 4_556 2.672(8) yes
N7 Ba10 1_566 2.726(11) yes
N7 Ba5 4_556 2.881(9) yes
N7 Ba5 7_566 2.881(9) yes
N8 Ba8 1_566 2.563(10) yes
N8 Ba5 7_566 2.644(8) yes
N8 Ba5 4_556 2.644(8) yes
N8 Ba1 6_566 2.817(8) yes
N8 Ba1 1_566 2.817(8) yes
N8 Ba7 1_565 2.820(10) yes
Ba1 N2 1_544 2.721(7) ?
Ba1 N3 1_545 2.784(8) ?
Ba1 N8 1_544 2.817(8) ?
Ba1 Ba8 . 3.5594(9) ?
Ba1 Ba6 . 3.6079(10) ?
Ba1 Ba1 6 3.6362(11) ?
Ba1 Ba7 1_554 3.6856(9) ?
Ba1 In4 1_554 3.8552(11) ?
Ba1 Ba14 . 3.9162(7) ?
Ba1 In6 . 3.9591(10) ?
Ba1 Ba2 . 3.9824(9) ?
Ba1 In5 . 3.9859(11) ?
Ba2 N4 1_545 2.644(7) ?
Ba2 N3 1_545 2.684(7) ?
Ba2 In2 . 3.6038(11) ?
Ba2 Ba2 6 3.8415(11) ?
Ba2 In3 . 3.9066(11) ?
Ba2 Ba8 . 3.9064(9) ?
Ba2 Ba7 . 3.9179(9) ?
Ba2 Ba9 . 3.9606(9) ?
Ba2 In6 . 4.0164(12) ?
Ba2 In4 . 4.0259(11) ?
Ba2 Ba2 6_565 4.0686(11) ?
Ba3 N6 7_556 2.662(8) ?
Ba3 N1 4_546 2.962(10) ?
Ba3 N5 1_544 2.965(9) ?
Ba3 Ba13 . 3.7355(10) ?
Ba3 Ba11 7_556 3.8747(10) ?
Ba3 Ba3 6 3.9054(12) ?
Ba3 Ba3 7_556 3.9728(12) ?
Ba3 Ba11 . 3.9800(10) ?
Ba3 Ba10 . 3.9931(10) ?
Ba3 Ba12 . 4.0034(12) ?
Ba3 Ba3 6_565 4.0047(12) ?
Ba4 N7 7_566 2.672(8) ?
Ba4 N1 4_546 2.743(10) ?
Ba4 N5 7_566 2.799(9) ?
Ba4 Ba10 7 3.4874(10) ?
Ba4 Ba4 6_565 3.7781(13) ?
Ba4 In7 7 3.8213(11) ?
Ba4 Ba12 7 3.8693(12) ?
Ba4 Ba9 7_556 4.0008(9) ?
Ba4 Ba11 7_556 4.0605(10) ?
Ba4 Ba13 . 4.1135(10) ?
Ba4 Ba4 6 4.1320(13) ?
Ba4 Ba5 . 4.1448(10) ?
Ba5 N8 7_566 2.644(8) ?
Ba5 N7 7_566 2.881(9) ?
Ba5 N4 7_566 2.914(8) ?
Ba5 Ba5 6_565 3.5708(12) ?
Ba5 Ba9 7_556 3.6910(9) ?
Ba5 Ba7 7_556 3.8005(10) ?
Ba5 Ba1 7 4.0740(9) ?
Ba5 In4 7_556 4.0962(11) ?
Ba5 Ba2 7_556 4.1214(9) ?
Ba5 Ba10 7 4.1449(10) ?
Ba5 Ba8 7 4.1821(10) ?
Ba6 N3 1_545 2.743(11) ?
Ba6 N2 1_544 2.786(11) ?
Ba6 Ba1 6 3.6079(10) ?
Ba6 In2 5_556 3.6328(11) ?
Ba6 In2 2_556 3.6328(11) ?
Ba6 In2 . 3.9228(12) ?
Ba6 In2 6 3.9228(12) ?
Ba6 In5 . 3.9683(4) ?
Ba6 In5 1_545 3.9683(4) ?
Ba6 Ba6 5_556 3.9794(17) ?
Ba7 N4 1_545 2.765(11) ?
Ba7 N8 1_545 2.820(10) ?
Ba7 N2 1_545 3.027(12) ?
Ba7 In2 6 3.6584(10) ?
Ba7 In2 . 3.6584(10) ?
Ba7 Ba1 1_556 3.6856(9) ?
Ba7 Ba1 6_556 3.6856(9) ?
Ba7 Ba5 7_556 3.8005(10) ?
Ba7 Ba5 4_546 3.8005(10) ?
Ba7 Ba2 6 3.9179(9) ?
Ba7 In4 1_545 3.9569(4) ?
Ba8 N8 1_544 2.563(10) ?
Ba8 N3 1_545 2.612(11) ?
Ba8 Ba1 6 3.5594(9) ?
Ba8 Ba10 . 3.6335(12) ?
Ba8 In1 . 3.7905(9) ?
Ba8 In1 6 3.7905(9) ?
Ba8 Ba9 . 3.8098(11) ?
Ba8 Ba2 6 3.9064(9) ?
Ba8 In6 . 3.9645(4) ?
Ba8 In6 1_545 3.9645(4) ?
Ba9 N7 1_545 2.576(11) ?
Ba9 N4 1_545 2.606(11) ?
Ba9 In1 6 3.6715(10) ?
Ba9 In1 . 3.6715(10) ?
Ba9 Ba5 7_556 3.6910(9) ?
Ba9 Ba5 4_546 3.6910(9) ?
Ba9 Ba2 6 3.9606(9) ?
Ba9 In3 1_545 3.9751(4) ?
Ba9 In3 . 3.9751(4) ?
Ba9 Ba4 7_556 4.0008(10) ?
Ba10 N5 1_544 2.508(12) ?
Ba10 N7 1_544 2.726(11) ?
Ba10 Ba4 4_545 3.4874(10) ?
Ba10 Ba4 7 3.4874(10) ?
Ba10 In1 . 3.6119(10) ?
Ba10 In1 6 3.6119(10) ?
Ba10 In7 1_545 3.9693(4) ?
Ba10 In7 . 3.9693(4) ?
Ba10 Ba3 6 3.9931(10) ?
Ba10 Ba5 4_545 4.1449(10) ?
Ba11 N6 7_556 2.635(13) ?
Ba11 N1 6_565 2.694(9) ?
Ba11 N1 1_545 2.694(9) ?
Ba11 Ba3 7_556 3.8747(10) ?
Ba11 Ba3 4_546 3.8747(10) ?
Ba11 In1 6 3.8811(10) ?
Ba11 In1 . 3.8811(10) ?
Ba11 Ba13 7_556 3.9585(4) ?
Ba11 Ba13 7_546 3.9585(4) ?
Ba11 Ba3 6 3.9800(10) ?
Ba11 Ba4 7_556 4.0605(10) ?
Ba12 N5 1_544 2.562(12) ?
Ba12 N1 1_544 2.959(9) ?
Ba12 N1 6_564 2.959(9) ?
Ba12 N1 4_546 3.026(9) ?
Ba12 N1 7_556 3.026(9) ?
Ba12 Ba4 4_545 3.8693(12) ?
Ba12 Ba4 7 3.8693(12) ?
Ba12 Ba13 . 3.9434(15) ?
Ba12 Ba12 7 3.9689(4) ?
Ba12 Ba12 7_545 3.9689(4) ?
Ba12 Ba3 6 4.0034(12) ?
Ba13 N1 7_556 2.663(9) ?
Ba13 N1 4_546 2.663(9) ?
Ba13 N6 7_556 2.825(13) ?
Ba13 In1 7_556 3.6002(10) ?
Ba13 In1 4_546 3.6002(10) ?
Ba13 Ba3 6 3.7355(10) ?
Ba13 Ba11 7_556 3.9585(4) ?
Ba13 Ba11 7_546 3.9585(4) ?
Ba13 Ba3 7_556 4.0496(10) ?
Ba13 Ba3 4_546 4.0496(10) ?
Ba14 N2 1_544 2.658(7) ?
Ba14 N2 5_566 2.658(7) ?
Ba14 Ba14 5 3.7067(17) ?
Ba14 In2 2_556 3.7953(9) ?
Ba14 In2 1_554 3.7953(9) ?
Ba14 Ba1 2 3.9162(7) ?
Ba14 Ba7 5_556 4.1424(9) ?
Ba14 Ba7 1_554 4.1424(9) ?
Ba14 Ba14 5_565 4.2034(17) ?
Ba14 Ba6 5 4.3057(9) ?
In1 In7 . 2.9552(12) yes
In1 In3 . 2.9569(12) yes
In1 In6 . 3.1147(11) yes
In1 In1 6_565 3.1639(14) yes
In2 In2 6_565 2.9685(17) yes
In2 In4 . 3.0090(12) yes
In2 In5 5_566 3.0565(13) yes
In2 In5 . 3.1021(13) yes
In2 In2 2_556 4.1128(17) yes
In2 In2 5_566 5.0722(17) no
In3 In1 6_565 2.9569(12) yes
In3 In6 . 3.2243(16) yes
In4 In2 6_565 3.0090(12) yes
In4 In4 5_566 9.334(2) no
In5 In2 2_556 3.0564(13) yes
In5 In2 5_566 3.0564(13) yes
In5 In2 6_565 3.1021(13) yes
In5 In5 5_566 3.493(2) yes
In6 In1 6_565 3.1147(11) yes
In6 In7 . 3.1312(16) yes
In7 In1 6_565 2.9552(12) yes
